data_1539575
loop_
_publ_author_name
'Anderson, A.A.'
'Shepelev, Yu.F.'
'Smolin, Yu.I.'

_publ_section_title
;
 Structural study of Mg-exchanged NaX and CaX zeolites in hydrated (25oC)
 and dehydrated (400oC) states
;
_journal_name_full Zeolites
_journal_page_first 32
_journal_page_last 37
_journal_volume 10
_journal_year 1990
_chemical_formula_sum 'Al92 Mg25.28 Na31.34 O384 Si100'
_chemical_name_systematic 'Mg25.28 Na31.34 (Al92 Si100 O384)'
_space_group_IT_number 203
_symmetry_space_group_name_Hall '-F 2uv 2vw 3'
_symmetry_space_group_name_H-M 'F d -3 :2'
_cell_angle_alpha 90
_cell_angle_beta 90
_cell_angle_gamma 90
_cell_formula_units_Z 1
_cell_length_a 24.78
_cell_length_b 24.78
_cell_length_c 24.78
_cell_volume 15216.119
_citation_journal_id_ASTM ZEOLD3
_cod_data_source_file Anderson_ZEOLD3_1990_1379.cif
_cod_data_source_block Al92Mg25.28Na31.34O384Si100
_cod_original_cell_volume 15216.12
_cod_database_code 1539575

loop_
_symmetry_equiv_pos_as_xyz
x,y,z
-x+1/4,-y+1/4,z
x,-y+1/4,-z+1/4
-x+1/4,y,-z+1/4
z,x,y
-z+1/4,-x+1/4,y
z,-x+1/4,-y+1/4
-z+1/4,x,-y+1/4
y,z,x
y,-z+1/4,-x+1/4
-y+1/4,z,-x+1/4
-y+1/4,-z+1/4,x
-x,-y,-z
x-1/4,y-1/4,-z
-x,y-1/4,z-1/4
x-1/4,-y,z-1/4
-z,-x,-y
z-1/4,x-1/4,-y
-z,x-1/4,y-1/4
z-1/4,-x,y-1/4
-y,-z,-x
-y,z-1/4,x-1/4
y-1/4,-z,x-1/4
y-1/4,z-1/4,-x
x,y+1/2,z+1/2
-x+1/4,-y+3/4,z+1/2
x,-y+3/4,-z+3/4
-x+1/4,y+1/2,-z+3/4
z,x+1/2,y+1/2
-z+1/4,-x+3/4,y+1/2
z,-x+3/4,-y+3/4
-z+1/4,x+1/2,-y+3/4
y,z+1/2,x+1/2
y,-z+3/4,-x+3/4
-y+1/4,z+1/2,-x+3/4
-y+1/4,-z+3/4,x+1/2
-x,-y+1/2,-z+1/2
x-1/4,y+1/4,-z+1/2
-x,y+1/4,z+1/4
x-1/4,-y+1/2,z+1/4
-z,-x+1/2,-y+1/2
z-1/4,x+1/4,-y+1/2
-z,x+1/4,y+1/4
z-1/4,-x+1/2,y+1/4
-y,-z+1/2,-x+1/2
-y,z+1/4,x+1/4
y-1/4,-z+1/2,x+1/4
y-1/4,z+1/4,-x+1/2
x+1/2,y,z+1/2
-x+3/4,-y+1/4,z+1/2
x+1/2,-y+1/4,-z+3/4
-x+3/4,y,-z+3/4
z+1/2,x,y+1/2
-z+3/4,-x+1/4,y+1/2
z+1/2,-x+1/4,-y+3/4
-z+3/4,x,-y+3/4
y+1/2,z,x+1/2
y+1/2,-z+1/4,-x+3/4
-y+3/4,z,-x+3/4
-y+3/4,-z+1/4,x+1/2
-x+1/2,-y,-z+1/2
x+1/4,y-1/4,-z+1/2
-x+1/2,y-1/4,z+1/4
x+1/4,-y,z+1/4
-z+1/2,-x,-y+1/2
z+1/4,x-1/4,-y+1/2
-z+1/2,x-1/4,y+1/4
z+1/4,-x,y+1/4
-y+1/2,-z,-x+1/2
-y+1/2,z-1/4,x+1/4
y+1/4,-z,x+1/4
y+1/4,z-1/4,-x+1/2
x+1/2,y+1/2,z
-x+3/4,-y+3/4,z
x+1/2,-y+3/4,-z+1/4
-x+3/4,y+1/2,-z+1/4
z+1/2,x+1/2,y
-z+3/4,-x+3/4,y
z+1/2,-x+3/4,-y+1/4
-z+3/4,x+1/2,-y+1/4
y+1/2,z+1/2,x
y+1/2,-z+3/4,-x+1/4
-y+3/4,z+1/2,-x+1/4
-y+3/4,-z+3/4,x
-x+1/2,-y+1/2,-z
x+1/4,y+1/4,-z
-x+1/2,y+1/4,z-1/4
x+1/4,-y+1/2,z-1/4
-z+1/2,-x+1/2,-y
z+1/4,x+1/4,-y
-z+1/2,x+1/4,y-1/4
z+1/4,-x+1/2,y-1/4
-y+1/2,-z+1/2,-x
-y+1/2,z+1/4,x-1/4
y+1/4,-z+1/2,x-1/4
y+1/4,z+1/4,-x

loop_
_atom_site_label
_atom_site_type_symbol
_atom_site_fract_x
_atom_site_fract_y
_atom_site_fract_z
_atom_site_occupancy
_atom_site_U_iso_or_equiv
Mg3 Mg+2 0.218 0.218 0.218 0.32 0.0
Mg2 Mg+2 0.2 0.2 0.2 0.18 0.0
Na1 Na+1 0 0 0 0.68 0.0
Na3 Na+1 0.237 0.237 0.237 0.46 0.0
O4 O-2 -0.065 0.0838 0.1703 1 0.0
O3 O-2 -0.0306 0.0648 0.0577 1 0.0
Si2 Si+4 -0.0534 0.0381 0.1213 0.0417 0.0
Na2 Na+1 0.0072 0.0072 0.0072 0.18 0.0
Si1 Si+4 -0.0513 0.1232 0.0346 1 0.0
Mg1 Mg+2 0.054 0.054 0.054 0.29 0.0
O1 O-2 -0.1097 0.001 0.1031 1 0.0
Al1 Al+3 -0.0534 0.0381 0.1213 0.9583 0.0
O2 O-2 -0.0028 -0.0022 0.1466 1 0.0
